data_7020673
loop_
_publ_author_name
'Lum, Regina'
'Zhang, Hu'
'Zhang, Wenhua'
'Bai, Shi-Qiang'
'Zhao, Jin'
'Hor, T. S. Andy'

_publ_section_title
;
 Trans [O=Re(V)-OH] core stabilised by chelating N-heterocyclic dicarbene
 ligands.
;
_journal_issue 4
_journal_name_full 'Dalton transactions (Cambridge, England : 2003)'
_journal_page_first 871
_journal_page_last 873
_journal_paper_doi 10.1039/c2dt31681a
_journal_volume 42
_journal_year 2013
_chemical_formula_sum 'C22 H31 F8.38 N10 O4.42 P1.4 Re1.61'
_chemical_formula_weight 1007.78
_chemical_name_systematic
;
?
;
_space_group_IT_number 2
_symmetry_cell_setting triclinic
_symmetry_space_group_name_Hall '-P 1'
_symmetry_space_group_name_H-M 'P -1'
_atom_sites_solution_hydrogens geom
_atom_sites_solution_primary direct
_atom_sites_solution_secondary difmap
_audit_creation_method SHELXL-97
_cell_angle_alpha 112.1330(10)
_cell_angle_beta 97.5260(10)
_cell_angle_gamma 101.0040(10)
_cell_formula_units_Z 1
_cell_length_a 8.3330(5)
_cell_length_b 9.7967(6)
_cell_length_c 11.5140(7)
_cell_measurement_reflns_used 6192
_cell_measurement_temperature 223(2)
_cell_measurement_theta_max 27.49
_cell_measurement_theta_min 2.33
_cell_volume 833.14(9)
_computing_cell_refinement 'Bruker SMART'
_computing_data_collection 'Bruker SMART'
_computing_data_reduction 'Bruker SAINT'
_computing_molecular_graphics 'Bruker SHELXTL'
_computing_publication_material 'Bruker SHELXTL'
_computing_structure_refinement 'SHELXL-97 (Sheldrick, 1997)'
_computing_structure_solution 'SHELXS-97 (Sheldrick, 1990)'
_diffrn_ambient_temperature 223(2)
_diffrn_measured_fraction_theta_full 0.999
_diffrn_measured_fraction_theta_max 0.999
_diffrn_measurement_device_type 'CCD area detector'
_diffrn_measurement_method 'phi and omega scans'
_diffrn_radiation_monochromator graphite
_diffrn_radiation_source 'fine-focus sealed tube'
_diffrn_radiation_type MoK\a
_diffrn_radiation_wavelength 0.71073
_diffrn_reflns_av_R_equivalents 0.0308
_diffrn_reflns_av_sigmaI/netI 0.0321
_diffrn_reflns_limit_h_max 10
_diffrn_reflns_limit_h_min -10
_diffrn_reflns_limit_k_max 12
_diffrn_reflns_limit_k_min -12
_diffrn_reflns_limit_l_max 14
_diffrn_reflns_limit_l_min -14
_diffrn_reflns_number 10815
_diffrn_reflns_theta_full 27.50
_diffrn_reflns_theta_max 27.50
_diffrn_reflns_theta_min 1.96
_exptl_absorpt_coefficient_mu 5.996
_exptl_absorpt_correction_T_max 0.3193
_exptl_absorpt_correction_T_min 0.1193
_exptl_absorpt_correction_type multi-scan
_exptl_absorpt_process_details 'Sadabs, (Sheldrick 2008)'
_exptl_crystal_colour Red
_exptl_crystal_density_diffrn 2.008
_exptl_crystal_density_meas ?
_exptl_crystal_density_method 'not measured'
_exptl_crystal_description Block
_exptl_crystal_F_000 484.8
_exptl_crystal_size_max 0.50
_exptl_crystal_size_mid 0.24
_exptl_crystal_size_min 0.20
_refine_diff_density_max 1.248
_refine_diff_density_min -1.356
_refine_diff_density_rms 0.108
_refine_ls_extinction_method none
_refine_ls_goodness_of_fit_ref 1.243
_refine_ls_hydrogen_treatment mixed
_refine_ls_matrix_type full
_refine_ls_number_parameters 267
_refine_ls_number_reflns 3821
_refine_ls_number_restraints 66
_refine_ls_restrained_S_all 1.250
_refine_ls_R_factor_all 0.0407
_refine_ls_R_factor_gt 0.0386
_refine_ls_shift/su_max 0.002
_refine_ls_shift/su_mean 0.000
_refine_ls_structure_factor_coef Fsqd
_refine_ls_weighting_details 'calc w=1/[\s^2^(Fo^2^)+(0.0269P)^2^+2.0377P] where P=(Fo^2^+2Fc^2^)/3'
_refine_ls_weighting_scheme calc
_refine_ls_wR_factor_gt 0.0915
_refine_ls_wR_factor_ref 0.0925
_reflns_number_gt 3672
_reflns_number_total 3821
_reflns_threshold_expression >2sigma(I)
_cod_data_source_file c2dt31681a.txt
_cod_data_source_block a616
_cod_depositor_comments
;
The following automatic conversions were performed:

'_symmetry_cell_setting' value 'Triclinic' changed to 'triclinic'
according to /home/saulius/struct/CIF-dictionaries/cif_core.dic
dictionary named 'cif_core.dic' version 2.4.2 from
2011-04-26.

'_exptl_absorpt_correction_type' value 'Multi-scan'
changed to 'multi-scan' according to
/home/saulius/struct/CIF-dictionaries/cif_core.dic dictionary named
'cif_core.dic' version 2.4.2 from 2011-04-26.

Automatic conversion script
Id: cif_fix_values 1891 2012-01-12 08:04:46Z andrius 

The following automatic conversions were performed:

'_exptl_crystal_density_meas' value 'Not Measured' was changed to '?'
- the value is perceived as not measured.

Automatic conversion script
Id: cif_fix_values 3008 2015-01-20 13:52:24Z robertas 
;
_cod_original_cell_volume 833.13(9)
_cod_original_sg_symbol_H-M P-1
_cod_original_formula_sum 'C22 H31 F8.38 N10 O4.42 P1.40 Re1.61'
_cod_database_code 7020673

loop_
_symmetry_equiv_pos_as_xyz
'x, y, z'
'-x, -y, -z'

loop_
_atom_site_label
_atom_site_type_symbol
_atom_site_fract_x
_atom_site_fract_y
_atom_site_fract_z
_atom_site_U_iso_or_equiv
_atom_site_adp_type
_atom_site_occupancy
_atom_site_symmetry_multiplicity
_atom_site_calc_flag
_atom_site_refinement_flags
_atom_site_disorder_assembly
_atom_site_disorder_group
Re1 Re 0.5000 0.5000 0.0000 0.04350(12) Uani 1 2 d SU . .
O1 O 0.7207(5) 0.5757(4) -0.0246(3) 0.0395(6) Uani 1 1 d DU . .
H1O H 0.698(14) 0.618(12) -0.074(9) 0.047 Uiso 0.50 1 d PD . .
N1 N 0.7423(5) 0.3570(5) 0.1368(4) 0.0401(9) Uani 1 1 d . . .
N2 N 0.5991(5) 0.4776(4) 0.2601(4) 0.0331(8) Uani 1 1 d . . .
N3 N 0.5296(5) 0.7094(4) 0.2857(4) 0.0341(8) Uani 1 1 d . . .
N4 N 0.5960(5) 0.8566(4) 0.1928(4) 0.0368(9) Uani 1 1 d . . .
C1 C 0.6230(6) 0.4328(5) 0.1384(4) 0.0326(9) Uani 1 1 d . . .
C2 C 0.7932(7) 0.3568(6) 0.2555(5) 0.0455(12) Uani 1 1 d . . .
H2B H 0.8758 0.3123 0.2779 0.055 Uiso 1 1 calc R . .
C3 C 0.7031(7) 0.4318(6) 0.3333(5) 0.0418(11) Uani 1 1 d . . .
H3B H 0.7095 0.4496 0.4201 0.050 Uiso 1 1 calc R . .
C4 C 0.4860(6) 0.5715(6) 0.3077(4) 0.0365(10) Uani 1 1 d . . .
H4B H 0.3699 0.5145 0.2628 0.044 Uiso 1 1 calc R . .
H4C H 0.4956 0.5985 0.3998 0.044 Uiso 1 1 calc R . .
C5 C 0.5414(6) 0.7081(5) 0.1695(4) 0.0309(9) Uani 1 1 d . . .
C6 C 0.5765(7) 0.8568(6) 0.3803(5) 0.0437(12) Uani 1 1 d . . .
H6A H 0.5786 0.8867 0.4683 0.052 Uiso 1 1 calc R . .
C7 C 0.6184(7) 0.9487(6) 0.3209(5) 0.0461(12) Uani 1 1 d . . .
H7A H 0.6559 1.0559 0.3598 0.055 Uiso 1 1 calc R . .
C8 C 0.8191(8) 0.2915(8) 0.0276(6) 0.0581(16) Uani 1 1 d . . .
H8A H 0.7642 0.3037 -0.0461 0.087 Uiso 1 1 calc R . .
H8B H 0.8063 0.1838 0.0065 0.087 Uiso 1 1 calc R . .
H8C H 0.9373 0.3438 0.0505 0.087 Uiso 1 1 calc R . .
C9 C 0.6344(8) 0.9162(6) 0.0980(5) 0.0491(13) Uani 1 1 d . . .
H9A H 0.6096 0.8323 0.0138 0.074 Uiso 1 1 calc R . .
H9B H 0.7523 0.9699 0.1214 0.074 Uiso 1 1 calc R . .
H9C H 0.5668 0.9859 0.0960 0.074 Uiso 1 1 calc R . .
P1 P 0.7852(9) 0.8499(7) 0.7320(7) 0.0423(3) Uani 0.6975(14) 1 d PD A 1
F1 F 0.6516(10) 0.7213(8) 0.6170(6) 0.129(5) Uani 0.6975(14) 1 d PD A 1
F2 F 0.9196(9) 0.8321(10) 0.6482(8) 0.170(6) Uani 0.6975(14) 1 d PD A 1
F3 F 0.9227(7) 0.9768(8) 0.8489(6) 0.125(3) Uani 0.6975(14) 1 d PD A 1
F4 F 0.6550(8) 0.8651(9) 0.8181(6) 0.096(2) Uani 0.6975(14) 1 d PD A 1
F5 F 0.7392(8) 0.9719(7) 0.6903(7) 0.092(2) Uani 0.6975(14) 1 d PD A 1
F6 F 0.8356(10) 0.7251(9) 0.7748(9) 0.121(4) Uani 0.6975(14) 1 d PD A 1
Re2 Re 0.7907(3) 0.8273(2) 0.7362(2) 0.0423(3) Uani 0.3025(14) 1 d PD A 2
O2 O 0.817(2) 0.746(2) 0.8426(15) 0.115(12) Uani 0.3025(14) 1 d PD A 2
O3 O 0.9716(18) 0.8747(19) 0.6990(19) 0.097(10) Uani 0.3025(14) 1 d PD A 2
O4 O 0.714(2) 0.9747(18) 0.7983(19) 0.138(13) Uani 0.3025(14) 1 d PD A 2
O5 O 0.6508(19) 0.6916(18) 0.6022(14) 0.051(5) Uani 0.3025(14) 1 d PD A 2
C1S C -0.0259(11) 0.7742(13) 0.3238(14) 0.130(5) Uani 1 1 d . . .
H1S1 H -0.1345 0.7149 0.3218 0.196 Uiso 1 1 calc R . .
H1S2 H -0.0159 0.7569 0.2367 0.196 Uiso 1 1 calc R . .
H1S3 H -0.0151 0.8818 0.3731 0.196 Uiso 1 1 calc R . .
C2S C 0.1045(8) 0.7280(8) 0.3829(7) 0.0605(16) Uani 1 1 d . . .
N1S N 0.2056(8) 0.6956(8) 0.4315(7) 0.0806(18) Uani 1 1 d . . .

loop_
_atom_site_aniso_label
_atom_site_aniso_U_11
_atom_site_aniso_U_22
_atom_site_aniso_U_33
_atom_site_aniso_U_23
_atom_site_aniso_U_13
_atom_site_aniso_U_12
Re1 0.0756(2) 0.03018(15) 0.02051(14) 0.00598(10) -0.00114(12) 0.02172(13)
O1 0.0730(15) 0.0326(16) 0.0158(13) 0.0093(12) 0.0055(14) 0.0249(14)
N1 0.042(2) 0.037(2) 0.040(2) 0.0135(18) 0.0057(18) 0.0163(18)
N2 0.034(2) 0.0345(19) 0.0307(19) 0.0149(16) 0.0031(15) 0.0079(16)
N3 0.040(2) 0.0348(19) 0.0271(18) 0.0107(15) 0.0069(16) 0.0131(16)
N4 0.044(2) 0.0304(19) 0.032(2) 0.0110(16) 0.0018(17) 0.0101(17)
C1 0.033(2) 0.030(2) 0.033(2) 0.0119(18) 0.0061(18) 0.0062(18)
C2 0.041(3) 0.047(3) 0.052(3) 0.025(2) 0.001(2) 0.014(2)
C3 0.045(3) 0.041(3) 0.040(3) 0.021(2) -0.001(2) 0.009(2)
C4 0.043(3) 0.042(3) 0.028(2) 0.0159(19) 0.0114(19) 0.015(2)
C5 0.033(2) 0.031(2) 0.026(2) 0.0102(17) 0.0025(17) 0.0089(18)
C6 0.058(3) 0.040(3) 0.027(2) 0.0045(19) 0.005(2) 0.020(2)
C7 0.057(3) 0.031(2) 0.039(3) 0.004(2) 0.002(2) 0.014(2)
C8 0.059(4) 0.066(4) 0.055(3) 0.018(3) 0.019(3) 0.037(3)
C9 0.065(4) 0.035(3) 0.043(3) 0.019(2) 0.001(3) 0.005(2)
P1 0.0390(4) 0.0416(7) 0.0408(4) 0.0135(4) 0.0047(3) 0.0085(4)
F1 0.143(11) 0.121(9) 0.056(6) 0.010(5) -0.022(6) -0.034(7)
F2 0.178(11) 0.139(9) 0.259(15) 0.093(10) 0.185(12) 0.077(9)
F3 0.086(5) 0.104(6) 0.120(7) 0.021(5) -0.046(5) -0.022(4)
F4 0.092(5) 0.120(6) 0.084(5) 0.041(5) 0.046(4) 0.025(5)
F5 0.084(5) 0.091(5) 0.129(6) 0.076(5) 0.013(5) 0.031(4)
F6 0.084(5) 0.099(6) 0.221(13) 0.110(8) 0.018(7) 0.032(5)
Re2 0.0390(4) 0.0416(7) 0.0408(4) 0.0135(4) 0.0047(3) 0.0085(4)
O2 0.078(15) 0.13(2) 0.108(18) 0.078(16) -0.024(13) -0.058(14)
O3 0.054(10) 0.087(14) 0.20(3) 0.109(18) 0.020(13) 0.030(10)
O4 0.13(2) 0.095(17) 0.13(2) -0.022(17) -0.016(18) 0.086(17)
O5 0.048(11) 0.048(8) 0.041(10) 0.018(7) -0.012(8) -0.007(7)
C1S 0.056(5) 0.111(8) 0.234(14) 0.112(9) -0.023(7) -0.004(5)
C2S 0.044(3) 0.054(4) 0.073(4) 0.021(3) 0.003(3) 0.008(3)
N1S 0.067(4) 0.094(5) 0.081(4) 0.029(4) 0.015(3) 0.037(4)

loop_
_atom_type_symbol
_atom_type_description
_atom_type_scat_dispersion_real
_atom_type_scat_dispersion_imag
_atom_type_scat_source
C C 0.0033 0.0016 'International Tables Vol C Tables 4.2.6.8 and 6.1.1.4'
H H 0.0000 0.0000 'International Tables Vol C Tables 4.2.6.8 and 6.1.1.4'
N N 0.0061 0.0033 'International Tables Vol C Tables 4.2.6.8 and 6.1.1.4'
O O 0.0106 0.0060 'International Tables Vol C Tables 4.2.6.8 and 6.1.1.4'
F F 0.0171 0.0103 'International Tables Vol C Tables 4.2.6.8 and 6.1.1.4'
P P 0.1023 0.0942 'International Tables Vol C Tables 4.2.6.8 and 6.1.1.4'
Re Re -1.0185 7.2310 'International Tables Vol C Tables 4.2.6.8 and 6.1.1.4'

loop_
_geom_angle_atom_site_label_1
_geom_angle_atom_site_label_2
_geom_angle_atom_site_label_3
_geom_angle
_geom_angle_site_symmetry_1
_geom_angle_site_symmetry_3
O1 Re1 O1 180.0(2) 2_665 .
O1 Re1 C5 90.60(15) 2_665 .
O1 Re1 C5 89.40(15) . .
O1 Re1 C5 89.40(15) 2_665 2_665
O1 Re1 C5 90.60(15) . 2_665
C5 Re1 C5 180.000(1) . 2_665
O1 Re1 C1 92.30(15) 2_665 .
O1 Re1 C1 87.70(15) . .
C5 Re1 C1 81.42(16) . .
C5 Re1 C1 98.58(16) 2_665 .
O1 Re1 C1 87.70(15) 2_665 2_665
O1 Re1 C1 92.30(15) . 2_665
C5 Re1 C1 98.58(16) . 2_665
C5 Re1 C1 81.42(16) 2_665 2_665
C1 Re1 C1 180.0 . 2_665
C1 N1 C2 110.9(4) . .
C1 N1 C8 125.7(4) . .
C2 N1 C8 123.2(5) . .
C1 N2 C3 111.4(4) . .
C1 N2 C4 123.3(4) . .
C3 N2 C4 125.2(4) . .
C5 N3 C6 111.2(4) . .
C5 N3 C4 123.3(4) . .
C6 N3 C4 125.3(4) . .
C5 N4 C7 111.2(4) . .
C5 N4 C9 125.9(4) . .
C7 N4 C9 122.8(4) . .
N1 C1 N2 104.2(4) . .
N1 C1 Re1 133.1(3) . .
N2 C1 Re1 122.4(3) . .
C3 C2 N1 107.4(4) . .
C2 C3 N2 106.1(5) . .
N3 C4 N2 109.1(4) . .
N4 C5 N3 104.3(4) . .
N4 C5 Re1 132.7(3) . .
N3 C5 Re1 122.7(3) . .
C7 C6 N3 106.2(4) . .
C6 C7 N4 107.0(4) . .
F5 P1 F1 91.2(4) . .
F5 P1 F4 91.5(5) . .
F1 P1 F4 90.5(4) . .
F5 P1 F2 90.4(4) . .
F1 P1 F2 90.2(4) . .
F4 P1 F2 178.0(6) . .
F5 P1 F3 90.3(4) . .
F1 P1 F3 178.5(5) . .
F4 P1 F3 89.9(4) . .
F2 P1 F3 89.3(4) . .
F5 P1 F6 179.1(5) . .
F1 P1 F6 89.3(4) . .
F4 P1 F6 89.3(6) . .
F2 P1 F6 88.8(4) . .
F3 P1 F6 89.2(5) . .
O4 Re2 O3 112.3(6) . .
O4 Re2 O5 109.7(6) . .
O3 Re2 O5 109.4(6) . .
O4 Re2 O2 109.6(6) . .
O3 Re2 O2 109.2(6) . .
O5 Re2 O2 106.6(6) . .
N1S C2S C1S 178.1(10) . .

loop_
_geom_bond_atom_site_label_1
_geom_bond_atom_site_label_2
_geom_bond_distance
_geom_bond_site_symmetry_2
Re1 O1 1.946(4) 2_665
Re1 O1 1.946(4) .
Re1 C5 2.154(4) .
Re1 C5 2.154(4) 2_665
Re1 C1 2.155(5) .
Re1 C1 2.155(5) 2_665
N1 C1 1.348(6) .
N1 C2 1.378(7) .
N1 C8 1.470(7) .
N2 C1 1.356(6) .
N2 C3 1.380(6) .
N2 C4 1.456(6) .
N3 C5 1.350(6) .
N3 C6 1.382(6) .
N3 C4 1.454(6) .
N4 C5 1.348(6) .
N4 C7 1.373(6) .
N4 C9 1.461(7) .
C2 C3 1.340(8) .
C6 C7 1.344(8) .
P1 F5 1.538(6) .
P1 F1 1.549(7) .
P1 F4 1.553(7) .
P1 F2 1.564(7) .
P1 F3 1.569(7) .
P1 F6 1.584(6) .
Re2 O4 1.643(12) .
Re2 O3 1.650(14) .
Re2 O5 1.703(13) .
Re2 O2 1.706(14) .
C1S C2S 1.440(11) .
C2S N1S 1.112(9) .

loop_
_geom_hbond_atom_site_label_D
_geom_hbond_atom_site_label_H
_geom_hbond_atom_site_label_A
_geom_hbond_distance_DH
_geom_hbond_distance_HA
_geom_hbond_distance_DA
_geom_hbond_angle_DHA
_geom_hbond_site_symmetry_A
O1 H1O O2 0.840(10) 2.04(8) 2.741(14) 140(10) 1_554
O1 H1O F6 0.840(10) 2.62(7) 3.314(8) 140(10) 1_554
